data_1565323
loop_
_publ_author_name
'Xu, Bingjia'
'Song, Zicun'
'Zhang, Minmin'
'Zhang, Qingqing'
'Jiang, Long'
'Xu, Chao'
'Zhong, Lijun'
'Su, Changlin'
'Ban, Qiqi'
'Liu, Cong'
'Sun, Fengqiang'
'Zhang, Yi'
'Chi, Zhenguo'
'Zhao, Zujin'
'Shi, Guang'

_publ_section_title
;
 Controlling the Thermally Activated Delayed Fluorescence of Axially
 Chiral Organic Emitters and Their Racemate for Information Encryption
;
_journal_name_full 'Chemical Science'
_journal_paper_doi 10.1039/D1SC04738H
_journal_year 2021
_chemical_formula_moiety 'C55 H34 N4 O2, C4 H8 O2'
_chemical_formula_sum 'C59 H42 N4 O4'
_chemical_formula_weight 870.96
_chemical_name_systematic (S)-CzACN
_space_group_crystal_system orthorhombic
_space_group_IT_number 19
_space_group_name_Hall 'P 2ac 2ab'
_space_group_name_H-M_alt 'P 21 21 21'
_atom_sites_solution_hydrogens geom
_atom_sites_solution_primary dual
_audit_creation_date 2017-12-28
_audit_creation_method
;
Olex2 1.2
(compiled 2017.08.10 svn.r3458 for OlexSys, GUI svn.r5381)
;
_audit_update_record
;
2018-05-29 deposited with the CCDC.	2021-11-17 downloaded from the CCDC.
;
_cell_angle_alpha 90
_cell_angle_beta 90
_cell_angle_gamma 90
_cell_formula_units_Z 4
_cell_length_a 10.8047(5)
_cell_length_b 16.2516(8)
_cell_length_c 26.0237(10)
_cell_measurement_reflns_used 3045
_cell_measurement_temperature 150.00(10)
_cell_measurement_theta_max 74.4470
_cell_measurement_theta_min 5.3020
_cell_volume 4569.6(4)
_computing_cell_refinement 'CrysAlisPro 1.171.38.43 (Rigaku OD, 2015)'
_computing_data_collection 'CrysAlisPro 1.171.38.43 (Rigaku OD, 2015)'
_computing_data_reduction 'CrysAlisPro 1.171.38.43 (Rigaku OD, 2015)'
_computing_molecular_graphics 'Olex2 (Dolomanov et al., 2009)'
_computing_publication_material 'Olex2 (Dolomanov et al., 2009)'
_computing_structure_refinement 'ShelXL (Sheldrick, 2015)'
_computing_structure_solution 'ShelXT (Sheldrick, 2015)'
_diffrn_ambient_environment N~2~
_diffrn_ambient_temperature 150.00(10)
_diffrn_detector 'CCD plate'
_diffrn_detector_area_resol_mean 5.2913
_diffrn_detector_type AtlasS2
_diffrn_measured_fraction_theta_full 0.993
_diffrn_measured_fraction_theta_max 0.962
_diffrn_measurement_details
;
List of Runs (angles in degrees, time in seconds):

  # Type    Start    End  Width  t~exp~   \w     \q     \k     \f   Frames
#--------------------------------------------------------------------------
  1  \w      1.00  77.00   1.00   30.00    --   40.84 -99.00  90.00   76
  2  \w    -34.00  67.00   1.00   30.00    --   40.84 -37.00 -60.00  101
  3  \w     30.00  67.00   1.00   33.00    --  110.50 -94.00-150.00   37
  4  \w     61.00 135.00   1.00   33.00    --  110.50 -45.00   0.00   74
  5  \w     36.00 135.00   1.00   33.00    --  110.50 -45.00-120.00   99
  6  \w     89.00 178.00   1.00   33.00    --  110.50  77.00  30.00   89
  7  \w    106.00 170.00   1.00   33.00    --  110.50  45.00 -60.00   64
;
_diffrn_measurement_device 'four-circle diffractometer'
_diffrn_measurement_device_type 'SuperNova, Dual, Cu at zero, AtlasS2'
_diffrn_measurement_method '\w scans'
_diffrn_orient_matrix_type 'CrysAlisPro convention (1999,Acta A55,543-557)'
_diffrn_orient_matrix_UB_11 -0.1141540000
_diffrn_orient_matrix_UB_12 -0.0248199000
_diffrn_orient_matrix_UB_13 0.0318866000
_diffrn_orient_matrix_UB_21 -0.0841504000
_diffrn_orient_matrix_UB_22 0.0475424000
_diffrn_orient_matrix_UB_23 -0.0373970000
_diffrn_orient_matrix_UB_31 -0.0149670000
_diffrn_orient_matrix_UB_32 -0.0781462000
_diffrn_orient_matrix_UB_33 -0.0330019000
_diffrn_radiation_monochromator mirror
_diffrn_radiation_probe x-ray
_diffrn_radiation_type CuK\a
_diffrn_radiation_wavelength 1.54184
_diffrn_reflns_av_R_equivalents 0.0945
_diffrn_reflns_av_unetI/netI 0.1578
_diffrn_reflns_Laue_measured_fraction_full 0.993
_diffrn_reflns_Laue_measured_fraction_max 0.962
_diffrn_reflns_limit_h_max 13
_diffrn_reflns_limit_h_min -12
_diffrn_reflns_limit_k_max 18
_diffrn_reflns_limit_k_min -19
_diffrn_reflns_limit_l_max 21
_diffrn_reflns_limit_l_min -32
_diffrn_reflns_number 14120
_diffrn_reflns_point_group_measured_fraction_full 0.988
_diffrn_reflns_point_group_measured_fraction_max 0.944
_diffrn_reflns_theta_full 67.684
_diffrn_reflns_theta_max 75.618
_diffrn_reflns_theta_min 4.431
_diffrn_source 'micro-focus sealed X-ray tube'
_diffrn_source_type 'SuperNova (Cu) X-ray Source'
_exptl_absorpt_coefficient_mu 0.634
_exptl_absorpt_correction_T_max 1.00000
_exptl_absorpt_correction_T_min 0.04163
_exptl_absorpt_correction_type multi-scan
_exptl_absorpt_process_details
;
CrysAlisPro 1.171.38.43 (Rigaku Oxford Diffraction, 2015)
Empirical absorption correction using spherical harmonics,
 implemented in SCALE3 ABSPACK scaling algorithm.
;
_exptl_crystal_colour red
_exptl_crystal_colour_primary red
_exptl_crystal_density_diffrn 1.266
_exptl_crystal_description needle
_exptl_crystal_F_000 1824
_exptl_crystal_size_max 0.13
_exptl_crystal_size_mid 0.08
_exptl_crystal_size_min 0.02
_refine_diff_density_max 0.302
_refine_diff_density_min -0.375
_refine_diff_density_rms 0.064
_refine_ls_abs_structure_details
;
 Flack x determined using 1131 quotients [(I+)-(I-)]/[(I+)+(I-)]
 (Parsons, Flack and Wagner, Acta Cryst. B69 (2013) 249-259).
;
_refine_ls_abs_structure_Flack 0.1(4)
_refine_ls_extinction_method none
_refine_ls_goodness_of_fit_ref 0.935
_refine_ls_hydrogen_treatment constr
_refine_ls_matrix_type full
_refine_ls_number_parameters 608
_refine_ls_number_reflns 8965
_refine_ls_number_restraints 0
_refine_ls_restrained_S_all 0.935
_refine_ls_R_factor_all 0.1237
_refine_ls_R_factor_gt 0.0688
_refine_ls_shift/su_max 0.000
_refine_ls_shift/su_mean 0.000
_refine_ls_structure_factor_coef Fsqd
_refine_ls_weighting_details 'w=1/[\s^2^(Fo^2^)+(0.0572P)^2^] where P=(Fo^2^+2Fc^2^)/3'
_refine_ls_weighting_scheme calc
_refine_ls_wR_factor_gt 0.1453
_refine_ls_wR_factor_ref 0.1894
_reflns_Friedel_coverage 0.765
_reflns_Friedel_fraction_full 0.981
_reflns_Friedel_fraction_max 0.922
_reflns_number_gt 5012
_reflns_number_total 8965
_reflns_threshold_expression 'I > 2\s(I)'
_cod_data_source_file d1sc04738h2.cif
_cod_data_source_block (S)-CzACN
_cod_database_code 1565323
_shelx_shelxl_version_number 2014/7
_chemical_oxdiff_formula 'C H O N'
_chemical_oxdiff_usercomment (S)-CZACN
_shelx_space_group_comment
;
The symmetry employed for this shelxl refinement is uniquely defined
by the following loop, which should always be used as a source of
symmetry information in preference to the above space-group names.
They are only intended as comments.
;
_shelx_estimated_absorpt_t_max 0.987
_shelx_estimated_absorpt_t_min 0.922
_reflns_odcompleteness_completeness 99.12
_reflns_odcompleteness_iscentric 1
_reflns_odcompleteness_theta 67.79
_olex2_refinement_description
;
1. Fixed Uiso
 At 1.2 times of:
  All C(H) groups, All C(H,H) groups
 At 1.5 times of:
  All C(H,H,H) groups
2.a Secondary CH2 refined with riding coordinates:
 C01U(H01Z,HA)
2.b Aromatic/amide H refined with riding coordinates:
 C00D(H00D), C00G(H00G), C00P(H00P), C00S(H00S), C00T(H00T), C00V(H00V),
 C00X(H00X), C014(H014), C015(H015), C018(H018), C019(H019), C01A(H01A),
 C01B(H01B), C01C(H01C), C01D(H01D), C01E(H01E), C01F(H01F), C01G(H01G),
 C01H(H01H), C01I(H01I), C01J(H01J), C01K(H01K), C01L(H01L), C01N(H01N),
 C01P(H01Q), C01Q(H01R), C01S(H01V), C01T(H01W)
2.c Idealised Me refined as rotating group:
 C01M(H01X,H01Y,H), C01O(H01M,H01O,H01P), C01R(H01S,H01T,H01U), C01V(H01,HB,HC)
;
_olex2_date_sample_data_collection 2017-12-27
_olex2_submission_special_instructions 'No special instructions were received'
_oxdiff_exptl_absorpt_empirical_details
;
Empirical correction (ABSPACK) includes:
- Absorption correction using spherical harmonics
- Frame scaling
;
_oxdiff_exptl_absorpt_empirical_full_max 13.516
_oxdiff_exptl_absorpt_empirical_full_min 0.318

loop_
_space_group_symop_operation_xyz
'x, y, z'
'-x+1/2, -y, z+1/2'
'-x, y+1/2, -z+1/2'
'x+1/2, -y+1/2, -z'

loop_
_atom_site_label
_atom_site_type_symbol
_atom_site_fract_x
_atom_site_fract_y
_atom_site_fract_z
_atom_site_U_iso_or_equiv
_atom_site_adp_type
_atom_site_occupancy
_atom_site_site_symmetry_order
_atom_site_calc_flag
_atom_site_refinement_flags_posn
_atom_site_refinement_flags_adp
_atom_site_refinement_flags_occupancy
_atom_site_disorder_assembly
_atom_site_disorder_group
O001 O -0.4471(4) -0.4114(3) -0.59975(14) 0.0286(9) Uani 1 1 d . . . . .
O002 O -0.6224(4) -0.5033(3) -0.66104(15) 0.0298(9) Uani 1 1 d . . . . .
O003 O -0.3092(5) -0.1585(3) -0.41808(18) 0.0494(13) Uani 1 1 d . . . . .
O004 O -0.3848(5) -0.2620(3) -0.37067(17) 0.0447(12) Uani 1 1 d . . . . .
N005 N -0.8385(4) -0.5824(3) -0.50806(19) 0.0312(12) Uani 1 1 d . . . . .
N006 N -0.6700(5) -0.4885(3) -0.44654(18) 0.0315(12) Uani 1 1 d . . . . .
N007 N -0.8725(6) -0.6269(4) -0.6401(2) 0.0453(15) Uani 1 1 d . . . . .
N008 N -0.4084(6) -0.3627(4) -0.4723(2) 0.0423(14) Uani 1 1 d . . . . .
C009 C -0.3658(5) -0.4553(4) -0.6325(2) 0.0258(12) Uani 1 1 d . . . . .
C00A C -0.5422(5) -0.4554(4) -0.5790(2) 0.0257(13) Uani 1 1 d . . . . .
C00B C -0.7222(5) -0.5427(4) -0.5843(2) 0.0276(13) Uani 1 1 d . . . . .
C00C C -0.3858(5) -0.4519(4) -0.6847(2) 0.0264(13) Uani 1 1 d . . . . .
C00D C -0.7172(6) -0.3841(4) -0.7001(2) 0.0341(15) Uani 1 1 d . . . . .
H00D H -0.7944 -0.4027 -0.6893 0.041 Uiso 1 1 calc R . . . .
C00E C -0.6093(6) -0.4280(4) -0.6874(2) 0.0301(14) Uani 1 1 d . . . . .
C00F C -0.3022(6) -0.4952(4) -0.7176(2) 0.0301(14) Uani 1 1 d . . . . .
C00G C -0.2656(5) -0.4962(4) -0.6107(2) 0.0335(15) Uani 1 1 d . . . . .
H00G H -0.2548 -0.4961 -0.5753 0.040 Uiso 1 1 calc R . . . .
C00H C -0.7260(6) -0.4171(4) -0.4260(2) 0.0307(14) Uani 1 1 d . . . . .
C00I C -0.4756(6) -0.4027(4) -0.4956(2) 0.0320(14) Uani 1 1 d . . . . .
C00J C -0.9495(6) -0.5432(4) -0.4936(2) 0.0330(14) Uani 1 1 d . . . . .
C00K C -0.5601(5) -0.4519(4) -0.5254(2) 0.0281(13) Uani 1 1 d . . . . .
C00L C -0.6281(5) -0.4984(4) -0.6078(2) 0.0270(13) Uani 1 1 d . . . . .
C00M C -0.7374(6) -0.5401(4) -0.5304(2) 0.0288(13) Uani 1 1 d . . . . .
C00N C -0.8067(6) -0.5894(4) -0.6151(3) 0.0351(15) Uani 1 1 d . . . . .
C00O C -0.2952(7) -0.2221(5) -0.3959(2) 0.0394(16) Uani 1 1 d . . . . .
C00P C -0.7068(7) -0.3142(4) -0.7284(2) 0.0403(17) Uani 1 1 d . . . . .
H00P H -0.7775 -0.2836 -0.7355 0.048 Uiso 1 1 calc R . . . .
C00Q C -0.4830(6) -0.3320(4) -0.7344(2) 0.0347(15) Uani 1 1 d . . . . .
C00R C -0.4934(6) -0.4050(4) -0.7045(2) 0.0290(13) Uani 1 1 d . . . . .
C00S C -0.3683(7) -0.3023(4) -0.7533(3) 0.0406(16) Uani 1 1 d . . . . .
H00S H -0.2961 -0.3313 -0.7461 0.049 Uiso 1 1 calc R . . . .
C00T C -0.3202(6) -0.5003(4) -0.7717(2) 0.0349(15) Uani 1 1 d . . . . .
H00T H -0.3869 -0.4733 -0.7867 0.042 Uiso 1 1 calc R . . . .
C00U C -0.8331(6) -0.6597(4) -0.4840(2) 0.0318(14) Uani 1 1 d . . . . .
C00V C -0.9937(6) -0.4680(4) -0.5089(2) 0.0366(15) Uani 1 1 d . . . . .
H00V H -0.9502 -0.4347 -0.5317 0.044 Uiso 1 1 calc R . . . .
C00W C -0.6565(5) -0.4939(4) -0.5017(2) 0.0288(14) Uani 1 1 d . . . . .
C00X C -0.1834(6) -0.5362(4) -0.6414(2) 0.0360(15) Uani 1 1 d . . . . .
H00X H -0.1153 -0.5624 -0.6270 0.043 Uiso 1 1 calc R . . . .
C00Y C -0.2008(6) -0.5381(4) -0.6951(2) 0.0333(15) Uani 1 1 d . . . . .
C00Z C -0.5912(7) -0.2868(4) -0.7473(2) 0.0355(15) Uani 1 1 d . . . . .
C010 C -0.7484(6) -0.4141(4) -0.3732(2) 0.0329(15) Uani 1 1 d . . . . .
C011 C -0.5998(6) -0.5412(4) -0.4151(2) 0.0335(15) Uani 1 1 d . . . . .
C012 C -0.6194(6) -0.5387(5) -0.3614(2) 0.0372(16) Uani 1 1 d . . . . .
C013 C -1.0156(6) -0.5980(5) -0.4616(3) 0.0390(16) Uani 1 1 d . . . . .
C014 C -0.7583(6) -0.3511(4) -0.4574(3) 0.0398(17) Uani 1 1 d . . . . .
H014 H -0.7434 -0.3541 -0.4925 0.048 Uiso 1 1 calc R . . . .
C015 C -0.7411(6) -0.7193(4) -0.4869(3) 0.0431(17) Uani 1 1 d . . . . .
H015 H -0.6701 -0.7117 -0.5065 0.052 Uiso 1 1 calc R . . . .
C016 C -0.9416(6) -0.6718(4) -0.4550(2) 0.0345(15) Uani 1 1 d . . . . .
C017 C -0.7252(6) -0.4885(4) -0.3401(2) 0.0360(15) Uani 1 1 d . . . . .
C018 C -0.8121(7) -0.2816(5) -0.4370(3) 0.0450(18) Uani 1 1 d . . . . .
H018 H -0.8321 -0.2373 -0.4581 0.054 Uiso 1 1 calc R . . . .
C019 C -0.5127(6) -0.5951(4) -0.4363(3) 0.0407(17) Uani 1 1 d . . . . .
H019 H -0.4987 -0.5948 -0.4715 0.049 Uiso 1 1 calc R . . . .
C01A C -1.1739(6) -0.4966(5) -0.4559(3) 0.0454(18) Uani 1 1 d . . . . .
H01A H -1.2508 -0.4799 -0.4437 0.054 Uiso 1 1 calc R . . . .
C01B C -0.8038(6) -0.3432(5) -0.3537(3) 0.0438(17) Uani 1 1 d . . . . .
H01B H -0.8195 -0.3397 -0.3186 0.053 Uiso 1 1 calc R . . . .
C01C C -0.5807(8) -0.2149(5) -0.7759(3) 0.0483(19) Uani 1 1 d . . . . .
H01C H -0.6516 -0.1845 -0.7831 0.058 Uiso 1 1 calc R . . . .
C01D C -0.1196(6) -0.5831(5) -0.7279(3) 0.0432(18) Uani 1 1 d . . . . .
H01D H -0.0524 -0.6108 -0.7139 0.052 Uiso 1 1 calc R . . . .
C01E C -0.1393(7) -0.5857(5) -0.7794(3) 0.0448(18) Uani 1 1 d . . . . .
H01E H -0.0852 -0.6154 -0.8002 0.054 Uiso 1 1 calc R . . . .
C01F C -1.1084(7) -0.4441(5) -0.4883(3) 0.0463(18) Uani 1 1 d . . . . .
H01F H -1.1409 -0.3927 -0.4963 0.056 Uiso 1 1 calc R . . . .
C01G C -0.2397(6) -0.5447(5) -0.8020(3) 0.0469(19) Uani 1 1 d . . . . .
H01G H -0.2520 -0.5475 -0.8373 0.056 Uiso 1 1 calc R . . . .
C01H C -1.1288(6) -0.5725(5) -0.4413(3) 0.0435(18) Uani 1 1 d . . . . .
H01H H -1.1726 -0.6057 -0.4186 0.052 Uiso 1 1 calc R . . . .
C01I C -0.8358(7) -0.2785(5) -0.3848(3) 0.0486(19) Uani 1 1 d . . . . .
H01I H -0.8737 -0.2323 -0.3707 0.058 Uiso 1 1 calc R . . . .
C01J C -0.5468(7) -0.5918(5) -0.3319(3) 0.055(2) Uani 1 1 d . . . . .
H01J H -0.5546 -0.5902 -0.2963 0.066 Uiso 1 1 calc R . . . .
C01K C -0.7609(7) -0.7904(5) -0.4589(3) 0.052(2) Uani 1 1 d . . . . .
H01K H -0.7014 -0.8318 -0.4599 0.062 Uiso 1 1 calc R . . . .
C01L C -0.3621(8) -0.2328(5) -0.7816(3) 0.051(2) Uani 1 1 d . . . . .
H01L H -0.2854 -0.2145 -0.7931 0.061 Uiso 1 1 calc R . . . .
C01M C -0.1762(7) -0.2689(5) -0.3931(3) 0.054(2) Uani 1 1 d . . . . .
H01X H -0.1098 -0.2347 -0.4051 0.081 Uiso 1 1 calc GR . . . .
H01Y H -0.1819 -0.3171 -0.4143 0.081 Uiso 1 1 calc GR . . . .
H H -0.1607 -0.2849 -0.3582 0.081 Uiso 1 1 calc GR . . . .
C01N C -0.9566(7) -0.7444(5) -0.4277(3) 0.0478(19) Uani 1 1 d . . . . .
H01N H -1.0279 -0.7531 -0.4084 0.057 Uiso 1 1 calc R . . . .
C01O C -0.8437(6) -0.5427(5) -0.3418(3) 0.052(2) Uani 1 1 d . . . . .
H01M H -0.8597 -0.5593 -0.3766 0.079 Uiso 1 1 calc GR . . . .
H01O H -0.9128 -0.5116 -0.3291 0.079 Uiso 1 1 calc GR . . . .
H01P H -0.8319 -0.5906 -0.3208 0.079 Uiso 1 1 calc GR . . . .
C01P C -0.4479(7) -0.6485(5) -0.4057(3) 0.055(2) Uani 1 1 d . . . . .
H01Q H -0.3931 -0.6859 -0.4203 0.066 Uiso 1 1 calc R . . . .
C01Q C -0.4681(9) -0.1875(5) -0.7939(3) 0.056(2) Uani 1 1 d . . . . .
H01R H -0.4627 -0.1401 -0.8137 0.067 Uiso 1 1 calc R . . . .
C01R C -0.7007(7) -0.4621(5) -0.2848(2) 0.0485(19) Uani 1 1 d . . . . .
H01S H -0.7746 -0.4386 -0.2705 0.073 Uiso 1 1 calc GR . . . .
H01T H -0.6355 -0.4220 -0.2842 0.073 Uiso 1 1 calc GR . . . .
H01U H -0.6766 -0.5092 -0.2648 0.073 Uiso 1 1 calc GR . . . .
C01S C -0.8676(7) -0.8025(5) -0.4292(3) 0.057(2) Uani 1 1 d . . . . .
H01V H -0.8770 -0.8508 -0.4104 0.068 Uiso 1 1 calc R . . . .
C01T C -0.4643(8) -0.6465(6) -0.3531(3) 0.064(3) Uani 1 1 d . . . . .
H01W H -0.4197 -0.6821 -0.3321 0.077 Uiso 1 1 calc R . . . .
C01U C -0.5098(7) -0.2305(6) -0.3765(3) 0.063(2) Uani 1 1 d . . . . .
H01Z H -0.5668 -0.2763 -0.3799 0.076 Uiso 1 1 calc R . . . .
HA H -0.5146 -0.1978 -0.4076 0.076 Uiso 1 1 calc R . . . .
C01V C -0.5468(8) -0.1796(7) -0.3322(4) 0.097(4) Uani 1 1 d . . . . .
H01 H -0.5258 -0.2076 -0.3009 0.145 Uiso 1 1 calc GR . . . .
HB H -0.6345 -0.1702 -0.3333 0.145 Uiso 1 1 calc GR . . . .
HC H -0.5042 -0.1278 -0.3335 0.145 Uiso 1 1 calc GR . . . .

loop_
_atom_site_aniso_label
_atom_site_aniso_U_11
_atom_site_aniso_U_22
_atom_site_aniso_U_33
_atom_site_aniso_U_23
_atom_site_aniso_U_13
_atom_site_aniso_U_12
O001 0.028(2) 0.029(2) 0.030(2) -0.0027(17) 0.0064(18) -0.0056(18)
O002 0.037(2) 0.026(2) 0.026(2) -0.0025(17) 0.0031(19) -0.007(2)
O003 0.057(3) 0.049(3) 0.042(3) 0.009(2) -0.009(3) -0.009(3)
O004 0.043(3) 0.050(3) 0.041(3) 0.009(2) 0.001(2) -0.009(2)
N005 0.030(3) 0.027(3) 0.037(3) 0.004(2) 0.013(2) 0.004(2)
N006 0.034(3) 0.034(3) 0.027(3) 0.002(2) 0.006(2) 0.010(2)
N007 0.040(3) 0.045(4) 0.051(4) -0.006(3) 0.003(3) -0.011(3)
N008 0.045(3) 0.045(4) 0.037(3) 0.000(3) 0.005(3) -0.006(3)
C009 0.027(3) 0.025(3) 0.026(3) -0.003(2) 0.005(3) -0.007(3)
C00A 0.026(3) 0.022(3) 0.028(3) 0.001(2) 0.003(3) 0.000(3)
C00B 0.026(3) 0.026(3) 0.031(3) -0.002(2) 0.001(3) -0.002(3)
C00C 0.023(3) 0.025(3) 0.031(3) 0.000(2) 0.003(2) -0.006(3)
C00D 0.029(3) 0.041(4) 0.033(3) -0.007(3) -0.001(3) 0.006(3)
C00E 0.033(3) 0.029(4) 0.028(3) -0.003(2) 0.001(3) -0.002(3)
C00F 0.027(3) 0.031(4) 0.032(3) 0.000(3) 0.002(3) -0.004(3)
C00G 0.028(3) 0.038(4) 0.034(3) 0.004(3) 0.000(3) -0.007(3)
C00H 0.031(3) 0.031(4) 0.030(3) 0.003(3) 0.008(3) 0.004(3)
C00I 0.036(3) 0.029(4) 0.031(3) 0.000(3) 0.011(3) 0.001(3)
C00J 0.025(3) 0.037(4) 0.037(3) 0.002(3) 0.003(3) 0.000(3)
C00K 0.027(3) 0.029(3) 0.028(3) -0.004(2) 0.001(3) 0.003(3)
C00L 0.026(3) 0.032(4) 0.023(3) -0.001(2) 0.004(2) 0.003(3)
C00M 0.029(3) 0.024(3) 0.033(3) 0.006(3) 0.007(3) 0.003(3)
C00N 0.024(3) 0.039(4) 0.042(3) 0.003(3) 0.011(3) 0.000(3)
C00O 0.045(4) 0.046(5) 0.027(3) -0.004(3) 0.001(3) -0.008(3)
C00P 0.044(4) 0.042(4) 0.036(4) -0.012(3) -0.001(3) 0.014(3)
C00Q 0.041(4) 0.028(4) 0.035(3) -0.009(3) 0.002(3) -0.004(3)
C00R 0.036(3) 0.025(3) 0.026(3) -0.010(2) 0.003(3) -0.001(3)
C00S 0.044(4) 0.034(4) 0.044(4) 0.000(3) 0.003(3) -0.015(3)
C00T 0.031(3) 0.042(4) 0.032(3) -0.004(3) 0.000(3) -0.007(3)
C00U 0.031(3) 0.029(4) 0.035(3) 0.000(3) 0.001(3) -0.001(3)
C00V 0.033(3) 0.041(4) 0.035(3) 0.001(3) -0.002(3) 0.006(3)
C00W 0.029(3) 0.030(4) 0.027(3) 0.004(2) 0.012(3) 0.006(3)
C00X 0.020(3) 0.045(4) 0.043(4) 0.003(3) 0.000(3) -0.003(3)
C00Y 0.028(3) 0.036(4) 0.035(3) -0.002(3) 0.003(3) -0.008(3)
C00Z 0.049(4) 0.025(4) 0.033(3) -0.005(3) -0.002(3) 0.002(3)
C010 0.030(3) 0.039(4) 0.030(3) 0.000(3) 0.005(3) -0.005(3)
C011 0.028(3) 0.032(4) 0.041(3) 0.003(3) 0.005(3) 0.003(3)
C012 0.031(3) 0.046(4) 0.034(3) 0.009(3) 0.003(3) 0.003(3)
C013 0.024(3) 0.051(5) 0.042(4) 0.001(3) 0.002(3) -0.005(3)
C014 0.036(4) 0.038(4) 0.045(4) 0.003(3) -0.001(3) 0.010(3)
C015 0.033(4) 0.033(4) 0.063(5) 0.001(3) 0.010(3) 0.006(3)
C016 0.034(4) 0.034(4) 0.036(3) 0.006(3) -0.003(3) -0.002(3)
C017 0.036(4) 0.038(4) 0.034(3) 0.006(3) 0.003(3) -0.002(3)
C018 0.048(4) 0.045(5) 0.043(4) 0.008(3) 0.000(3) 0.008(4)
C019 0.037(4) 0.045(5) 0.040(4) 0.006(3) 0.007(3) 0.005(3)
C01A 0.030(3) 0.056(5) 0.051(4) -0.002(4) 0.007(3) 0.004(4)
C01B 0.038(4) 0.049(5) 0.044(4) -0.009(3) 0.008(3) 0.001(3)
C01C 0.074(6) 0.035(4) 0.035(4) -0.002(3) 0.000(4) 0.004(4)
C01D 0.027(3) 0.054(5) 0.049(4) -0.017(4) 0.005(3) 0.003(3)
C01E 0.039(4) 0.051(5) 0.044(4) -0.016(3) 0.012(3) -0.002(4)
C01F 0.044(4) 0.043(5) 0.052(4) -0.003(3) -0.005(4) 0.007(3)
C01G 0.041(4) 0.062(5) 0.037(4) -0.008(3) 0.002(3) -0.003(4)
C01H 0.033(4) 0.059(5) 0.039(4) 0.009(3) 0.008(3) -0.003(4)
C01I 0.042(4) 0.052(5) 0.052(4) -0.004(4) 0.005(4) 0.013(4)
C01J 0.054(5) 0.059(6) 0.052(4) 0.019(4) -0.007(4) 0.005(4)
C01K 0.054(5) 0.034(5) 0.067(5) 0.010(4) 0.004(4) 0.010(4)
C01L 0.068(5) 0.039(5) 0.045(4) -0.004(3) 0.002(4) -0.016(4)
C01M 0.050(5) 0.057(6) 0.054(5) -0.013(4) 0.006(4) 0.005(4)
C01N 0.043(4) 0.046(5) 0.055(4) 0.019(4) 0.005(4) -0.007(4)
C01O 0.042(4) 0.064(6) 0.051(4) 0.010(4) 0.007(4) -0.010(4)
C01P 0.043(5) 0.045(5) 0.077(6) 0.010(4) 0.004(4) 0.014(4)
C01Q 0.090(7) 0.039(5) 0.039(4) 0.007(3) 0.000(4) -0.011(5)
C01R 0.053(5) 0.058(5) 0.034(4) 0.011(3) -0.003(3) -0.002(4)
C01S 0.057(5) 0.047(5) 0.067(5) 0.018(4) 0.008(4) 0.004(4)
C01T 0.059(6) 0.065(6) 0.069(6) 0.020(5) -0.005(5) 0.027(5)
C01U 0.039(4) 0.081(7) 0.069(6) 0.015(5) -0.006(4) -0.006(4)
C01V 0.053(6) 0.095(9) 0.142(10) -0.055(8) -0.020(7) 0.020(6)

loop_
_atom_type_symbol
_atom_type_description
_atom_type_scat_dispersion_real
_atom_type_scat_dispersion_imag
_atom_type_scat_source
C C 0.0181 0.0091 'International Tables Vol C Tables 4.2.6.8 and 6.1.1.4'
H H 0.0000 0.0000 'International Tables Vol C Tables 4.2.6.8 and 6.1.1.4'
N N 0.0311 0.0180 'International Tables Vol C Tables 4.2.6.8 and 6.1.1.4'
O O 0.0492 0.0322 'International Tables Vol C Tables 4.2.6.8 and 6.1.1.4'

loop_
_geom_angle_atom_site_label_1
_geom_angle_atom_site_label_2
_geom_angle_atom_site_label_3
_geom_angle
_geom_angle_site_symmetry_1
_geom_angle_site_symmetry_3
_geom_angle_publ_flag
C00A O001 C009 116.2(5) . . ?
C00L O002 C00E 116.1(5) . . ?
C00O O004 C01U 116.9(6) . . ?
C00J N005 C00M 123.2(5) . . ?
C00U N005 C00J 108.6(5) . . ?
C00U N005 C00M 125.8(5) . . ?
C00H N006 C00W 117.9(5) . . ?
C011 N006 C00H 120.7(5) . . ?
C011 N006 C00W 119.1(5) . . ?
C00C C009 O001 118.4(5) . . ?
C00C C009 C00G 122.9(6) . . ?
C00G C009 O001 118.6(5) . . ?
O001 C00A C00K 118.3(5) . . ?
O001 C00A C00L 123.8(5) . . ?
C00L C00A C00K 117.7(6) . . ?
C00L C00B C00M 120.5(6) . . ?
C00L C00B C00N 119.7(5) . . ?
C00M C00B C00N 119.8(6) . . ?
C009 C00C C00F 118.1(6) . . ?
C009 C00C C00R 119.1(5) . . ?
C00F C00C C00R 122.8(5) . . ?
C00E C00D H00D 120.6 . . ?
C00P C00D H00D 120.6 . . ?
C00P C00D C00E 118.8(6) . . ?
C00D C00E O002 118.1(6) . . ?
C00R C00E O002 118.9(6) . . ?
C00R C00E C00D 122.6(6) . . ?
C00T C00F C00C 122.2(6) . . ?
C00Y C00F C00C 118.8(5) . . ?
C00Y C00F C00T 118.8(6) . . ?
C009 C00G H00G 120.1 . . ?
C00X C00G C009 119.9(6) . . ?
C00X C00G H00G 120.1 . . ?
C010 C00H N006 118.3(6) . . ?
C014 C00H N006 121.2(5) . . ?
C014 C00H C010 120.5(6) . . ?
N008 C00I C00K 179.1(7) . . ?
N005 C00J C013 107.7(6) . . ?
C00V C00J N005 128.3(6) . . ?
C00V C00J C013 123.9(6) . . ?
C00A C00K C00I 117.9(6) . . ?
C00W C00K C00A 121.5(6) . . ?
C00W C00K C00I 120.6(5) . . ?
C00A C00L O002 122.7(5) . . ?
C00A C00L C00B 121.0(5) . . ?
C00B C00L O002 116.2(5) . . ?
C00B C00M N005 118.9(6) . . ?
C00W C00M N005 122.2(5) . . ?
C00W C00M C00B 118.8(6) . . ?
N007 C00N C00B 178.9(7) . . ?
O003 C00O O004 124.4(7) . . ?
O003 C00O C01M 124.9(7) . . ?
O004 C00O C01M 110.7(6) . . ?
C00D C00P H00P 119.2 . . ?
C00D C00P C00Z 121.6(6) . . ?
C00Z C00P H00P 119.2 . . ?
C00S C00Q C00R 122.8(6) . . ?
C00S C00Q C00Z 117.5(6) . . ?
C00Z C00Q C00R 119.6(6) . . ?
C00E C00R C00C 117.4(6) . . ?
C00E C00R C00Q 118.3(6) . . ?
C00Q C00R C00C 123.8(6) . . ?
C00Q C00S H00S 119.4 . . ?
C01L C00S C00Q 121.1(8) . . ?
C01L C00S H00S 119.4 . . ?
C00F C00T H00T 119.7 . . ?
C01G C00T C00F 120.6(7) . . ?
C01G C00T H00T 119.7 . . ?
N005 C00U C016 109.3(5) . . ?
C015 C00U N005 128.9(6) . . ?
C015 C00U C016 121.8(6) . . ?
C00J C00V H00V 121.9 . . ?
C00J C00V C01F 116.2(7) . . ?
C01F C00V H00V 121.9 . . ?
C00K C00W N006 119.2(6) . . ?
C00M C00W N006 120.6(5) . . ?
C00M C00W C00K 120.2(5) . . ?
C00G C00X H00X 119.8 . . ?
C00G C00X C00Y 120.3(6) . . ?
C00Y C00X H00X 119.8 . . ?
C00F C00Y C01D 118.7(6) . . ?
C00X C00Y C00F 119.9(6) . . ?
C00X C00Y C01D 121.4(7) . . ?
C00P C00Z C00Q 118.9(6) . . ?
C01C C00Z C00P 121.5(7) . . ?
C01C C00Z C00Q 119.6(7) . . ?
C00H C010 C017 120.5(6) . . ?
C01B C010 C00H 117.4(6) . . ?
C01B C010 C017 121.8(6) . . ?
N006 C011 C012 118.5(6) . . ?
C019 C011 N006 121.0(6) . . ?
C019 C011 C012 120.5(6) . . ?
C011 C012 C017 119.4(6) . . ?
C01J C012 C011 116.2(7) . . ?
C01J C012 C017 123.9(6) . . ?
C00J C013 C016 108.3(6) . . ?
C01H C013 C00J 118.6(7) . . ?
C01H C013 C016 133.0(7) . . ?
C00H C014 H014 119.6 . . ?
C018 C014 C00H 120.9(6) . . ?
C018 C014 H014 119.6 . . ?
C00U C015 H015 121.9 . . ?
C01K C015 C00U 116.3(7) . . ?
C01K C015 H015 121.9 . . ?
C00U C016 C013 106.2(6) . . ?
C01N C016 C00U 119.4(6) . . ?
C01N C016 C013 134.5(7) . . ?
C010 C017 C012 110.5(5) . . ?
C010 C017 C01O 107.5(6) . . ?
C010 C017 C01R 110.1(6) . . ?
C012 C017 C01O 107.9(6) . . ?
C012 C017 C01R 111.5(6) . . ?
C01R C017 C01O 109.2(6) . . ?
C014 C018 H018 120.5 . . ?
C014 C018 C01I 119.0(7) . . ?
C01I C018 H018 120.5 . . ?
C011 C019 H019 119.6 . . ?
C01P C019 C011 120.8(7) . . ?
C01P C019 H019 119.6 . . ?
C01F C01A H01A 118.8 . . ?
C01H C01A H01A 118.8 . . ?
C01H C01A C01F 122.3(7) . . ?
C010 C01B H01B 119.1 . . ?
C01I C01B C010 121.8(7) . . ?
C01I C01B H01B 119.1 . . ?
C00Z C01C H01C 119.2 . . ?
C01Q C01C C00Z 121.7(8) . . ?
C01Q C01C H01C 119.2 . . ?
C00Y C01D H01D 119.7 . . ?
C01E C01D C00Y 120.7(7) . . ?
C01E C01D H01D 119.7 . . ?
C01D C01E H01E 119.4 . . ?
C01D C01E C01G 121.3(7) . . ?
C01G C01E H01E 119.4 . . ?
C00V C01F H01F 119.6 . . ?
C01A C01F C00V 120.7(7) . . ?
C01A C01F H01F 119.6 . . ?
C00T C01G C01E 119.9(6) . . ?
C00T C01G H01G 120.1 . . ?
C01E C01G H01G 120.1 . . ?
C013 C01H H01H 121.0 . . ?
C01A C01H C013 118.1(7) . . ?
C01A C01H H01H 121.0 . . ?
C018 C01I H01I 119.8 . . ?
C01B C01I C018 120.4(7) . . ?
C01B C01I H01I 119.8 . . ?
C012 C01J H01J 118.5 . . ?
C01T C01J C012 123.0(8) . . ?
C01T C01J H01J 118.5 . . ?
C015 C01K H01K 118.8 . . ?
C015 C01K C01S 122.3(7) . . ?
C01S C01K H01K 118.8 . . ?
C00S C01L H01L 119.2 . . ?
C00S C01L C01Q 121.6(8) . . ?
C01Q C01L H01L 119.2 . . ?
C00O C01M H01X 109.5 . . ?
C00O C01M H01Y 109.5 . . ?
C00O C01M H 109.5 . . ?
H01X C01M H01Y 109.5 . . ?
H01X C01M H 109.5 . . ?
H01Y C01M H 109.5 . . ?
C016 C01N H01N 120.1 . . ?
C01S C01N C016 119.8(7) . . ?
C01S C01N H01N 120.1 . . ?
C017 C01O H01M 109.5 . . ?
C017 C01O H01O 109.5 . . ?
C017 C01O H01P 109.5 . . ?
H01M C01O H01O 109.5 . . ?
H01M C01O H01P 109.5 . . ?
H01O C01O H01P 109.5 . . ?
C019 C01P H01Q 120.1 . . ?
C019 C01P C01T 119.7(8) . . ?
C01T C01P H01Q 120.1 . . ?
C01C C01Q C01L 118.5(7) . . ?
C01C C01Q H01R 120.8 . . ?
C01L C01Q H01R 120.8 . . ?
C017 C01R H01S 109.5 . . ?
C017 C01R H01T 109.5 . . ?
C017 C01R H01U 109.5 . . ?
H01S C01R H01T 109.5 . . ?
H01S C01R H01U 109.5 . . ?
H01T C01R H01U 109.5 . . ?
C01K C01S H01V 119.8 . . ?
C01N C01S C01K 120.3(7) . . ?
C01N C01S H01V 119.8 . . ?
C01J C01T C01P 119.7(8) . . ?
C01J C01T H01W 120.1 . . ?
C01P C01T H01W 120.1 . . ?
O004 C01U H01Z 109.3 . . ?
O004 C01U HA 109.3 . . ?
O004 C01U C01V 111.6(7) . . ?
H01Z C01U HA 108.0 . . ?
C01V C01U H01Z 109.3 . . ?
C01V C01U HA 109.3 . . ?
C01U C01V H01 109.5 . . ?
C01U C01V HB 109.5 . . ?
C01U C01V HC 109.5 . . ?
H01 C01V HB 109.5 . . ?
H01 C01V HC 109.5 . . ?
HB C01V HC 109.5 . . ?

loop_
_geom_bond_atom_site_label_1
_geom_bond_atom_site_label_2
_geom_bond_distance
_geom_bond_site_symmetry_2
_geom_bond_publ_flag
O001 C009 1.417(7) . ?
O001 C00A 1.363(7) . ?
O002 C00E 1.410(7) . ?
O002 C00L 1.389(7) . ?
O003 C00O 1.194(8) . ?
O004 C00O 1.337(8) . ?
O004 C01U 1.451(9) . ?
N005 C00J 1.410(7) . ?
N005 C00M 1.415(7) . ?
N005 C00U 1.405(8) . ?
N006 C00H 1.415(8) . ?
N006 C00W 1.445(7) . ?
N006 C011 1.406(8) . ?
N007 C00N 1.141(8) . ?
N008 C00I 1.147(8) . ?
C009 C00C 1.379(8) . ?
C009 C00G 1.390(8) . ?
C00A C00K 1.411(8) . ?
C00A C00L 1.382(8) . ?
C00B C00L 1.388(8) . ?
C00B C00M 1.413(8) . ?
C00B C00N 1.433(9) . ?
C00C C00F 1.429(8) . ?
C00C C00R 1.482(9) . ?
C00D H00D 0.9300 . ?
C00D C00E 1.406(9) . ?
C00D C00P 1.359(9) . ?
C00E C00R 1.380(8) . ?
C00F C00T 1.424(8) . ?
C00F C00Y 1.423(9) . ?
C00G H00G 0.9300 . ?
C00G C00X 1.361(9) . ?
C00H C010 1.395(8) . ?
C00H C014 1.391(9) . ?
C00I C00K 1.440(9) . ?
C00J C00V 1.372(9) . ?
C00J C013 1.412(9) . ?
C00K C00W 1.389(8) . ?
C00M C00W 1.375(9) . ?
C00O C01M 1.496(10) . ?
C00P H00P 0.9300 . ?
C00P C00Z 1.414(10) . ?
C00Q C00R 1.423(8) . ?
C00Q C00S 1.418(9) . ?
C00Q C00Z 1.420(9) . ?
C00S H00S 0.9300 . ?
C00S C01L 1.350(9) . ?
C00T H00T 0.9300 . ?
C00T C01G 1.378(9) . ?
C00U C015 1.390(9) . ?
C00U C016 1.409(9) . ?
C00V H00V 0.9300 . ?
C00V C01F 1.406(9) . ?
C00X H00X 0.9300 . ?
C00X C00Y 1.410(8) . ?
C00Y C01D 1.425(9) . ?
C00Z C01C 1.391(9) . ?
C010 C017 1.505(9) . ?
C010 C01B 1.395(9) . ?
C011 C012 1.415(8) . ?
C011 C019 1.399(9) . ?
C012 C017 1.509(9) . ?
C012 C01J 1.397(9) . ?
C013 C016 1.452(9) . ?
C013 C01H 1.395(9) . ?
C014 H014 0.9300 . ?
C014 C018 1.376(9) . ?
C015 H015 0.9300 . ?
C015 C01K 1.383(9) . ?
C016 C01N 1.387(9) . ?
C017 C01O 1.555(9) . ?
C017 C01R 1.526(9) . ?
C018 H018 0.9300 . ?
C018 C01I 1.384(9) . ?
C019 H019 0.9300 . ?
C019 C01P 1.369(10) . ?
C01A H01A 0.9300 . ?
C01A C01F 1.391(10) . ?
C01A C01H 1.381(10) . ?
C01B H01B 0.9300 . ?
C01B C01I 1.371(10) . ?
C01C H01C 0.9300 . ?
C01C C01Q 1.377(11) . ?
C01D H01D 0.9300 . ?
C01D C01E 1.359(9) . ?
C01E H01E 0.9300 . ?
C01E C01G 1.401(10) . ?
C01F H01F 0.9300 . ?
C01G H01G 0.9300 . ?
C01H H01H 0.9300 . ?
C01I H01I 0.9300 . ?
C01J H01J 0.9300 . ?
C01J C01T 1.374(11) . ?
C01K H01K 0.9300 . ?
C01K C01S 1.402(10) . ?
C01L H01L 0.9300 . ?
C01L C01Q 1.398(11) . ?
C01M H01X 0.9600 . ?
C01M H01Y 0.9600 . ?
C01M H 0.9600 . ?
C01N H01N 0.9300 . ?
C01N C01S 1.348(10) . ?
C01O H01M 0.9600 . ?
C01O H01O 0.9600 . ?
C01O H01P 0.9600 . ?
C01P H01Q 0.9300 . ?
C01P C01T 1.382(11) . ?
C01Q H01R 0.9300 . ?
C01R H01S 0.9600 . ?
C01R H01T 0.9600 . ?
C01R H01U 0.9600 . ?
C01S H01V 0.9300 . ?
C01T H01W 0.9300 . ?
C01U H01Z 0.9700 . ?
C01U HA 0.9700 . ?
C01U C01V 1.475(12) . ?
C01V H01 0.9600 . ?
C01V HB 0.9600 . ?
C01V HC 0.9600 . ?
